data_8102217
loop_
_publ_author_name
'Warad, Ismail'

_publ_section_title
;
Crystal structure of cis-dichloro-1,2-ethylenediamine-bis(1,4-
(diphenylphosphino)butane)-ruthenium(II) dichloromethane disolvate, 
RuCl~2~(C~2~H~8~N~2~)(C~28~H~28~P~2~) &#x00B7; 2CH~2~Cl~2~
;
_journal_issue 4
_journal_name_full 'Zeitschrift f\"ur Kristallographie - New Crystal Structures'
_journal_page_first 415
_journal_page_last 417
_journal_volume 222
_journal_year 2007
_chemical_formula_structural RuCl2(C2H8N2)(C28H28P2)
_chemical_formula_sum 'C32 H40 Cl6 N2 P2 Ru'
_chemical_formula_weight 828.37
_chemical_name_systematic
; 
cis-dichloro-1,2-ethylenediamine-bis(1,4-(diphenylphosphino)butane)-
ruthenium(II)
;
_space_group_IT_number 2
_symmetry_cell_setting triclinic
_symmetry_space_group_name_Hall '-P 1'
_symmetry_space_group_name_H-M 'P -1'
_atom_sites_solution_hydrogens geom
_atom_sites_solution_primary direct
_atom_sites_solution_secondary difmap
_audit_creation_method SHELXL-97
_cell_angle_alpha 81.017(16)
_cell_angle_beta 87.65(3)
_cell_angle_gamma 66.95(3)
_cell_formula_units_Z 2
_cell_length_a 10.338(6)
_cell_length_b 13.024(5)
_cell_length_c 14.491(5)
_cell_measurement_reflns_used 25
_cell_measurement_temperature 173(2)
_cell_measurement_theta_max 12.85
_cell_measurement_theta_min 4.81
_cell_volume 1772.9(14)
_computing_cell_refinement 'Bruker XSCANS'
_computing_data_collection 'Bruker XSCANS'
_computing_data_reduction 'Bruker SHELXTL'
_computing_molecular_graphics 'Bruker SHELXTL'
_computing_publication_material 'Bruker SHELXTL'
_computing_structure_refinement 'SHELXL-97 (Sheldrick, 1997)'
_computing_structure_solution 'SHELXS-97 (Sheldrick, 1990)'
_diffrn_ambient_temperature 173(2)
_diffrn_measured_fraction_theta_full 0.992
_diffrn_measured_fraction_theta_max 0.992
_diffrn_measurement_device_type 'Bruker P4'
_diffrn_measurement_method omega
_diffrn_radiation_monochromator graphite
_diffrn_radiation_source 'fine-focus sealed tube'
_diffrn_radiation_type MoK\a
_diffrn_radiation_wavelength 0.71073
_diffrn_reflns_av_R_equivalents 0.0164
_diffrn_reflns_av_sigmaI/netI 0.0321
_diffrn_reflns_limit_h_max 12
_diffrn_reflns_limit_h_min -1
_diffrn_reflns_limit_k_max 16
_diffrn_reflns_limit_k_min -15
_diffrn_reflns_limit_l_max 18
_diffrn_reflns_limit_l_min -18
_diffrn_reflns_number 9430
_diffrn_reflns_theta_full 27.50
_diffrn_reflns_theta_max 27.50
_diffrn_reflns_theta_min 2.06
_diffrn_standards_interval_count 99
_diffrn_standards_number 1
_exptl_absorpt_coefficient_mu 1.011
_exptl_absorpt_correction_T_max 0.4853
_exptl_absorpt_correction_T_min 0.4037
_exptl_absorpt_correction_type empirical
_exptl_crystal_colour yellow
_exptl_crystal_density_diffrn 1.552
_exptl_crystal_density_method 'not measured'
_exptl_crystal_description chunk
_exptl_crystal_F_000 844
_exptl_crystal_size_max 0.2
_exptl_crystal_size_mid 0.4
_exptl_crystal_size_min 0.3
_refine_diff_density_max 0.688
_refine_diff_density_min -0.691
_refine_diff_density_rms 0.068
_refine_ls_extinction_coef 0.0024(3)
_refine_ls_extinction_expression Fc^*^=kFc[1+0.001xFc^2^\l^3^/sin(2\q)]^-1/4^
_refine_ls_extinction_method SHELXL
_refine_ls_goodness_of_fit_ref 1.032
_refine_ls_hydrogen_treatment mixed
_refine_ls_matrix_type full
_refine_ls_number_parameters 389
_refine_ls_number_reflns 8079
_refine_ls_number_restraints 0
_refine_ls_restrained_S_all 1.032
_refine_ls_R_factor_all 0.0325
_refine_ls_R_factor_gt 0.0282
_refine_ls_shift/su_max 0.002
_refine_ls_shift/su_mean 0.000
_refine_ls_structure_factor_coef Fsqd
_refine_ls_weighting_details 'calc w=1/[\s^2^(Fo^2^)+(0.0341P)^2^+1.2072P] where P=(Fo^2^+2Fc^2^)/3'
_refine_ls_weighting_scheme calc
_refine_ls_wR_factor_gt 0.0720
_refine_ls_wR_factor_ref 0.0746
_reflns_number_gt 7344
_reflns_number_total 8079
_reflns_threshold_expression >2sigma(I)
_cod_data_source_file 1267-2150.cff
_cod_data_source_block C32_H40_Cl6_N2_P2_Ru
_cod_depositor_comments
;
The following automatic conversions were performed:
'_symmetry_cell_setting' value 'Triclinic' changed to 'triclinic'
according to '/home/saulius/struct/CIF-dictionaries/cif_core.dic'
dictionary named 'cif_core.dic' version 2.4.1 from 2010-06-29.

Automatic conversion script
Id: cif_fix_enum 1555 2011-01-17 13:19:09Z saulius 
;
_cod_original_cell_volume 1773.0(13)
_cod_original_sg_symbol_H-M P-1
_cod_database_code 8102217

loop_
_symmetry_equiv_pos_as_xyz
'x, y, z'
'-x, -y, -z'

loop_
_atom_site_label
_atom_site_type_symbol
_atom_site_fract_x
_atom_site_fract_y
_atom_site_fract_z
_atom_site_U_iso_or_equiv
_atom_site_adp_type
_atom_site_occupancy
_atom_site_symmetry_multiplicity
_atom_site_Wyckoff_symbol
_atom_site_calc_flag
_atom_site_refinement_flags
_atom_site_disorder_assembly
_atom_site_disorder_group
Ru1 Ru 0.862553(15) 0.959151(12) 0.719854(10) 0.01565(6) Uani 1 2 i d . . .
Cl1 Cl 1.08570(5) 0.95577(4) 0.77520(3) 0.02465(10) Uani 1 2 i d . . .
Cl2 Cl 0.85681(5) 1.10702(4) 0.58672(3) 0.02442(10) Uani 1 2 i d . . .
P1 P 0.88870(5) 0.81658(4) 0.83868(3) 0.01915(10) Uani 1 2 i d . . .
P2 P 0.70432(5) 1.09385(4) 0.79624(3) 0.01737(10) Uani 1 2 i d . . .
N1 N 0.70541(17) 0.94811(14) 0.63694(11) 0.0211(3) Uani 1 2 i d . . .
H1A H 0.6291 0.9507 0.6730 0.025 Uiso 1 2 i calc R . .
H1B H 0.6760 1.0084 0.5893 0.025 Uiso 1 2 i calc R . .
N2 N 0.99209(17) 0.84678(14) 0.62510(11) 0.0210(3) Uani 1 2 i d . . .
H2A H 1.0509 0.8776 0.5940 0.025 Uiso 1 2 i calc R . .
H2B H 1.0470 0.7785 0.6591 0.025 Uiso 1 2 i calc R . .
C1 C 0.7448(2) 0.77037(17) 0.87687(14) 0.0247(4) Uani 1 2 i d . . .
C2 C 0.7686(3) 0.6767(2) 0.94590(17) 0.0357(5) Uani 1 2 i d . . .
H2 H 0.8598 0.6351 0.9731 0.043 Uiso 1 2 i calc R . .
C3 C 0.6571(3) 0.6443(2) 0.97478(18) 0.0437(6) Uani 1 2 i d . . .
H3 H 0.6734 0.5808 1.0219 0.052 Uiso 1 2 i calc R . .
C4 C 0.5243(3) 0.7035(2) 0.93566(18) 0.0435(6) Uani 1 2 i d . . .
H4 H 0.4500 0.6801 0.9553 0.052 Uiso 1 2 i calc R . .
C5 C 0.4993(3) 0.7961(2) 0.86840(17) 0.0380(5) Uani 1 2 i d . . .
H5 H 0.4076 0.8374 0.8418 0.046 Uiso 1 2 i calc R . .
C6 C 0.6096(2) 0.82908(19) 0.83932(15) 0.0288(4) Uani 1 2 i d . . .
H6 H 0.5917 0.8933 0.7927 0.035 Uiso 1 2 i calc R . .
C7 C 1.0258(2) 0.68311(16) 0.81255(14) 0.0240(4) Uani 1 2 i d . . .
C8 C 0.9926(3) 0.60464(18) 0.77370(16) 0.0305(5) Uani 1 2 i d . . .
H8 H 0.8970 0.6164 0.7649 0.037 Uiso 1 2 i calc R . .
C9 C 1.0993(3) 0.5090(2) 0.74773(18) 0.0399(6) Uani 1 2 i d . . .
H9 H 1.0754 0.4556 0.7222 0.048 Uiso 1 2 i calc R . .
C10 C 1.2384(3) 0.4908(2) 0.75851(19) 0.0429(6) Uani 1 2 i d . . .
H10 H 1.3102 0.4252 0.7409 0.051 Uiso 1 2 i calc R . .
C11 C 1.2728(3) 0.5690(2) 0.79525(18) 0.0389(5) Uani 1 2 i d . . .
H11 H 1.3687 0.5576 0.8020 0.047 Uiso 1 2 i calc R . .
C12 C 1.1674(2) 0.66455(18) 0.82242(16) 0.0313(5) Uani 1 2 i d . . .
H12 H 1.1921 0.7175 0.8479 0.038 Uiso 1 2 i calc R . .
C13 C 0.9596(2) 0.82225(17) 0.95237(14) 0.0261(4) Uani 1 2 i d . . .
H13A H 1.0022 0.7440 0.9859 0.031 Uiso 1 2 i calc R . .
H13B H 1.0367 0.8492 0.9392 0.031 Uiso 1 2 i calc R . .
C14 C 0.8598(2) 0.89484(18) 1.01940(14) 0.0280(4) Uani 1 2 i d . . .
H14A H 0.9120 0.8821 1.0787 0.034 Uiso 1 2 i calc R . .
H14B H 0.7828 0.8680 1.0336 0.034 Uiso 1 2 i calc R . .
C15 C 0.7942(2) 1.02207(18) 0.98508(14) 0.0278(4) Uani 1 2 i d . . .
H15A H 0.8663 1.0452 0.9518 0.033 Uiso 1 2 i calc R . .
H15B H 0.7661 1.0621 1.0399 0.033 Uiso 1 2 i calc R . .
C16 C 0.6649(2) 1.05946(17) 0.91939(13) 0.0221(4) Uani 1 2 i d . . .
H16A H 0.5893 1.1266 0.9391 0.027 Uiso 1 2 i calc R . .
H16B H 0.6297 0.9982 0.9254 0.027 Uiso 1 2 i calc R . .
C17 C 0.7339(2) 1.22293(16) 0.80456(13) 0.0209(4) Uani 1 2 i d . . .
C18 C 0.6288(2) 1.31448(18) 0.83777(16) 0.0295(4) Uani 1 2 i d . . .
H18 H 0.5378 1.3140 0.8489 0.035 Uiso 1 2 i calc R . .
C19 C 0.6567(3) 1.40609(19) 0.85452(18) 0.0363(5) Uani 1 2 i d . . .
H19 H 0.5850 1.4675 0.8778 0.044 Uiso 1 2 i calc R . .
C20 C 0.7878(3) 1.40819(18) 0.83752(17) 0.0342(5) Uani 1 2 i d . . .
H20 H 0.8067 1.4707 0.8495 0.041 Uiso 1 2 i calc R . .
C21 C 0.8923(2) 1.31874(18) 0.80290(16) 0.0306(5) Uani 1 2 i d . . .
H21 H 0.9824 1.3205 0.7904 0.037 Uiso 1 2 i calc R . .
C22 C 0.8652(2) 1.22634(17) 0.78641(14) 0.0245(4) Uani 1 2 i d . . .
H22 H 0.9369 1.1654 0.7626 0.029 Uiso 1 2 i calc R . .
C23 C 0.5270(2) 1.15348(16) 0.74098(13) 0.0210(4) Uani 1 2 i d . . .
C24 C 0.5039(2) 1.22308(18) 0.65426(15) 0.0274(4) Uani 1 2 i d . . .
H24 H 0.5775 1.2429 0.6267 0.033 Uiso 1 2 i calc R . .
C25 C 0.3737(3) 1.2636(2) 0.60791(16) 0.0346(5) Uani 1 2 i d . . .
H25 H 0.3591 1.3116 0.5494 0.041 Uiso 1 2 i calc R . .
C26 C 0.2659(2) 1.2344(2) 0.64656(17) 0.0362(5) Uani 1 2 i d . . .
H26 H 0.1777 1.2617 0.6145 0.043 Uiso 1 2 i calc R . .
C27 C 0.2868(2) 1.1653(2) 0.73206(18) 0.0356(5) Uani 1 2 i d . . .
H27 H 0.2133 1.1445 0.7584 0.043 Uiso 1 2 i calc R . .
C28 C 0.4165(2) 1.12599(19) 0.77980(16) 0.0285(4) Uani 1 2 i d . . .
H28 H 0.4294 1.0801 0.8392 0.034 Uiso 1 2 i calc R . .
C29 C 0.7627(2) 0.84104(18) 0.59741(15) 0.0263(4) Uani 1 2 i d . . .
H29A H 0.6977 0.8426 0.5484 0.032 Uiso 1 2 i calc R . .
H29B H 0.7736 0.7765 0.6470 0.032 Uiso 1 2 i calc R . .
C30 C 0.9040(2) 0.82837(19) 0.55618(15) 0.0285(4) Uani 1 2 i d . . .
H30A H 0.9520 0.7518 0.5393 0.034 Uiso 1 2 i calc R . .
H30B H 0.8905 0.8840 0.4987 0.034 Uiso 1 2 i calc R . .
Cl3 Cl 0.38813(7) 0.93281(5) 0.60206(5) 0.04233(14) Uani 1 2 i d . . .
Cl4 Cl 0.52654(7) 0.68761(5) 0.65548(5) 0.04425(15) Uani 1 2 i d . . .
Cl5 Cl 0.86922(9) 0.47457(7) 0.56853(7) 0.0651(2) Uani 1 2 i d . . .
Cl6 Cl 0.68304(14) 0.41654(8) 0.46336(7) 0.0856(4) Uani 1 2 i d . . .
C31 C 0.3649(3) 0.8044(2) 0.62566(18) 0.0371(5) Uani 1 2 i d . . .
H31A H 0.3223 0.7935 0.5700 0.045 Uiso 1 2 i calc R . .
H31B H 0.2992 0.8079 0.6779 0.045 Uiso 1 2 i calc R . .
C32 C 0.7511(3) 0.4075(2) 0.57408(19) 0.0449(6) Uani 1 2 i d . . .
H32A H 0.7998 0.3271 0.6013 0.054 Uiso 1 2 i calc R . .
H32B H 0.6730 0.4431 0.6155 0.054 Uiso 1 2 i calc R . .

loop_
_atom_site_aniso_label
_atom_site_aniso_U_11
_atom_site_aniso_U_22
_atom_site_aniso_U_33
_atom_site_aniso_U_23
_atom_site_aniso_U_13
_atom_site_aniso_U_12
Ru1 0.01645(8) 0.01740(8) 0.01422(8) -0.00403(5) 0.00206(5) -0.00737(6)
Cl1 0.0203(2) 0.0253(2) 0.0302(2) -0.00662(18) -0.00089(18) -0.00985(18)
Cl2 0.0292(2) 0.0242(2) 0.0203(2) -0.00181(17) 0.00480(18) -0.01186(19)
P1 0.0224(2) 0.0182(2) 0.0170(2) -0.00313(17) 0.00141(18) -0.00802(19)
P2 0.0178(2) 0.0189(2) 0.0159(2) -0.00477(17) 0.00147(17) -0.00701(18)
N1 0.0219(8) 0.0261(8) 0.0179(7) -0.0060(6) 0.0025(6) -0.0114(7)
N2 0.0211(8) 0.0240(8) 0.0182(7) -0.0063(6) 0.0035(6) -0.0084(6)
C1 0.0335(11) 0.0256(10) 0.0208(9) -0.0086(7) 0.0091(8) -0.0165(8)
C2 0.0456(14) 0.0301(11) 0.0317(12) -0.0014(9) 0.0078(10) -0.0171(10)
C3 0.0704(19) 0.0362(13) 0.0358(13) -0.0077(10) 0.0224(13) -0.0341(13)
C4 0.0576(17) 0.0563(16) 0.0392(13) -0.0234(12) 0.0251(12) -0.0427(14)
C5 0.0389(13) 0.0574(15) 0.0311(12) -0.0211(11) 0.0139(10) -0.0290(12)
C6 0.0335(11) 0.0370(11) 0.0234(10) -0.0104(8) 0.0080(8) -0.0202(10)
C7 0.0290(10) 0.0189(9) 0.0202(9) -0.0016(7) 0.0034(8) -0.0059(8)
C8 0.0365(12) 0.0257(10) 0.0303(11) -0.0063(8) 0.0044(9) -0.0127(9)
C9 0.0543(16) 0.0256(11) 0.0403(13) -0.0131(10) 0.0071(11) -0.0136(11)
C10 0.0487(15) 0.0264(11) 0.0412(14) -0.0084(10) 0.0056(11) -0.0006(11)
C11 0.0295(12) 0.0341(12) 0.0423(13) -0.0041(10) 0.0010(10) -0.0013(10)
C12 0.0336(12) 0.0243(10) 0.0317(11) -0.0050(8) -0.0014(9) -0.0062(9)
C13 0.0289(10) 0.0267(10) 0.0193(9) -0.0027(7) -0.0035(8) -0.0070(8)
C14 0.0351(11) 0.0293(10) 0.0169(9) -0.0029(8) -0.0023(8) -0.0096(9)
C15 0.0358(12) 0.0283(10) 0.0199(9) -0.0068(8) -0.0030(8) -0.0118(9)
C16 0.0253(10) 0.0253(9) 0.0163(8) -0.0062(7) 0.0041(7) -0.0096(8)
C17 0.0246(10) 0.0206(9) 0.0186(9) -0.0041(7) -0.0015(7) -0.0094(7)
C18 0.0265(11) 0.0283(10) 0.0358(11) -0.0112(9) 0.0031(9) -0.0107(9)
C19 0.0364(12) 0.0250(10) 0.0469(14) -0.0168(10) 0.0035(10) -0.0075(9)
C20 0.0439(13) 0.0234(10) 0.0403(13) -0.0082(9) -0.0036(10) -0.0168(10)
C21 0.0312(11) 0.0271(10) 0.0378(12) -0.0048(9) -0.0008(9) -0.0158(9)
C22 0.0253(10) 0.0223(9) 0.0270(10) -0.0049(8) 0.0007(8) -0.0099(8)
C23 0.0199(9) 0.0214(9) 0.0221(9) -0.0102(7) 0.0015(7) -0.0059(7)
C24 0.0261(10) 0.0289(10) 0.0244(10) -0.0063(8) 0.0017(8) -0.0071(8)
C25 0.0349(12) 0.0339(11) 0.0263(11) -0.0083(9) -0.0072(9) -0.0020(9)
C26 0.0247(11) 0.0398(13) 0.0389(13) -0.0180(10) -0.0086(9) -0.0015(9)
C27 0.0232(11) 0.0439(13) 0.0430(13) -0.0150(11) 0.0020(9) -0.0137(10)
C28 0.0231(10) 0.0314(11) 0.0293(11) -0.0065(8) 0.0034(8) -0.0085(8)
C29 0.0281(10) 0.0303(10) 0.0260(10) -0.0121(8) 0.0040(8) -0.0148(9)
C30 0.0289(11) 0.0364(11) 0.0248(10) -0.0150(9) 0.0056(8) -0.0144(9)
Cl3 0.0377(3) 0.0420(3) 0.0491(4) -0.0054(3) -0.0090(3) -0.0170(3)
Cl4 0.0412(3) 0.0419(3) 0.0487(4) -0.0086(3) -0.0042(3) -0.0141(3)
Cl5 0.0574(5) 0.0610(5) 0.0797(6) 0.0147(4) -0.0176(4) -0.0337(4)
Cl6 0.1451(10) 0.0558(5) 0.0616(5) 0.0076(4) -0.0494(6) -0.0466(6)
C31 0.0318(12) 0.0452(14) 0.0390(13) -0.0085(10) 0.0012(10) -0.0193(11)
C32 0.0605(18) 0.0418(14) 0.0376(13) -0.0045(11) -0.0011(12) -0.0258(13)

loop_
_atom_type_symbol
_atom_type_description
_atom_type_scat_dispersion_real
_atom_type_scat_dispersion_imag
_atom_type_scat_source
C C 0.0033 0.0016 'International Tables Vol C Tables 4.2.6.8 and 6.1.1.4'
H H 0.0000 0.0000 'International Tables Vol C Tables 4.2.6.8 and 6.1.1.4'
N N 0.0061 0.0033 'International Tables Vol C Tables 4.2.6.8 and 6.1.1.4'
P P 0.1023 0.0942 'International Tables Vol C Tables 4.2.6.8 and 6.1.1.4'
Cl Cl 0.1484 0.1585 'International Tables Vol C Tables 4.2.6.8 and 6.1.1.4'
Ru Ru -1.2594 0.8363 'International Tables Vol C Tables 4.2.6.8 and 6.1.1.4'

loop_
_geom_angle_atom_site_label_1
_geom_angle_atom_site_label_2
_geom_angle_atom_site_label_3
_geom_angle
_geom_angle_site_symmetry_1
_geom_angle_site_symmetry_3
_geom_angle_publ_flag
N1 Ru1 N2 79.15(7) . . ?
N1 Ru1 P1 100.71(5) . . ?
N2 Ru1 P1 93.82(6) . . ?
N1 Ru1 P2 93.51(6) . . ?
N2 Ru1 P2 170.07(5) . . ?
P1 Ru1 P2 94.13(4) . . ?
N1 Ru1 Cl1 163.10(5) . . ?
N2 Ru1 Cl1 85.21(6) . . ?
P1 Ru1 Cl1 86.58(3) . . ?
P2 Ru1 Cl1 101.21(4) . . ?
N1 Ru1 Cl2 82.06(5) . . ?
N2 Ru1 Cl2 82.38(5) . . ?
P1 Ru1 Cl2 174.839(18) . . ?
P2 Ru1 Cl2 90.03(4) . . ?
Cl1 Ru1 Cl2 89.61(3) . . ?
C7 P1 C1 101.04(10) . . ?
C7 P1 C13 99.06(10) . . ?
C1 P1 C13 101.30(10) . . ?
C7 P1 Ru1 110.77(7) . . ?
C1 P1 Ru1 122.78(8) . . ?
C13 P1 Ru1 118.20(7) . . ?
C16 P2 C17 98.54(9) . . ?
C16 P2 C23 101.54(10) . . ?
C17 P2 C23 101.51(9) . . ?
C16 P2 Ru1 120.65(7) . . ?
C17 P2 Ru1 119.12(7) . . ?
C23 P2 Ru1 112.39(7) . . ?
C29 N1 Ru1 109.78(13) . . ?
C30 N2 Ru1 111.27(12) . . ?
C6 C1 C2 118.2(2) . . ?
C6 C1 P1 120.98(16) . . ?
C2 C1 P1 120.77(18) . . ?
C1 C2 C3 119.7(2) . . ?
C4 C3 C2 120.8(2) . . ?
C5 C4 C3 120.1(2) . . ?
C4 C5 C6 119.5(3) . . ?
C1 C6 C5 121.6(2) . . ?
C8 C7 C12 118.36(19) . . ?
C8 C7 P1 121.75(17) . . ?
C12 C7 P1 119.55(16) . . ?
C9 C8 C7 120.3(2) . . ?
C10 C9 C8 120.9(2) . . ?
C9 C10 C11 119.4(2) . . ?
C10 C11 C12 120.3(2) . . ?
C11 C12 C7 120.6(2) . . ?
C14 C13 P1 118.85(15) . . ?
C13 C14 C15 116.20(17) . . ?
C14 C15 C16 113.97(18) . . ?
C15 C16 P2 112.68(14) . . ?
C22 C17 C18 119.00(19) . . ?
C22 C17 P2 120.30(15) . . ?
C18 C17 P2 120.42(16) . . ?
C19 C18 C17 120.4(2) . . ?
C20 C19 C18 120.3(2) . . ?
C19 C20 C21 119.9(2) . . ?
C20 C21 C22 120.1(2) . . ?
C17 C22 C21 120.35(19) . . ?
C28 C23 C24 118.31(19) . . ?
C28 C23 P2 122.37(16) . . ?
C24 C23 P2 119.20(16) . . ?
C25 C24 C23 120.6(2) . . ?
C26 C25 C24 120.5(2) . . ?
C27 C26 C25 119.8(2) . . ?
C26 C27 C28 120.0(2) . . ?
C23 C28 C27 120.8(2) . . ?
N1 C29 C30 108.11(17) . . ?
N2 C30 C29 109.81(16) . . ?
Cl3 C31 Cl4 111.86(14) . . ?
Cl6 C32 Cl5 111.28(16) . . ?

loop_
_geom_bond_atom_site_label_1
_geom_bond_atom_site_label_2
_geom_bond_distance
_geom_bond_site_symmetry_2
_geom_bond_publ_flag
Ru1 N1 2.1213(19) . ?
Ru1 N2 2.1825(17) . ?
Ru1 P1 2.2656(9) . ?
Ru1 P2 2.2782(10) . ?
Ru1 Cl1 2.4551(14) . ?
Ru1 Cl2 2.4888(9) . ?
P1 C7 1.846(2) . ?
P1 C1 1.847(2) . ?
P1 C13 1.854(2) . ?
P2 C16 1.840(2) . ?
P2 C17 1.845(2) . ?
P2 C23 1.848(2) . ?
N1 C29 1.483(3) . ?
N2 C30 1.485(3) . ?
C1 C6 1.390(3) . ?
C1 C2 1.398(3) . ?
C2 C3 1.402(4) . ?
C3 C4 1.378(4) . ?
C4 C5 1.371(4) . ?
C5 C6 1.396(3) . ?
C7 C8 1.396(3) . ?
C7 C12 1.396(3) . ?
C8 C9 1.395(3) . ?
C9 C10 1.374(4) . ?
C10 C11 1.384(4) . ?
C11 C12 1.396(3) . ?
C13 C14 1.531(3) . ?
C14 C15 1.531(3) . ?
C15 C16 1.543(3) . ?
C17 C22 1.388(3) . ?
C17 C18 1.399(3) . ?
C18 C19 1.390(3) . ?
C19 C20 1.378(4) . ?
C20 C21 1.389(3) . ?
C21 C22 1.394(3) . ?
C23 C28 1.398(3) . ?
C23 C24 1.399(3) . ?
C24 C25 1.395(3) . ?
C25 C26 1.384(4) . ?
C26 C27 1.383(4) . ?
C27 C28 1.402(3) . ?
C29 C30 1.513(3) . ?
Cl3 C31 1.761(3) . ?
Cl4 C31 1.777(3) . ?
Cl5 C32 1.751(3) . ?
Cl6 C32 1.747(3) . ?

loop_
_geom_torsion_atom_site_label_1
_geom_torsion_atom_site_label_2
_geom_torsion_atom_site_label_3
_geom_torsion_atom_site_label_4
_geom_torsion
_geom_torsion_site_symmetry_1
_geom_torsion_site_symmetry_2
_geom_torsion_site_symmetry_3
_geom_torsion_site_symmetry_4
_geom_torsion_publ_flag
N1 Ru1 P1 C7 90.37(10) . . . . ?
N2 Ru1 P1 C7 10.71(9) . . . . ?
P2 Ru1 P1 C7 -175.26(8) . . . . ?
Cl1 Ru1 P1 C7 -74.25(8) . . . . ?
Cl2 Ru1 P1 C7 -31.7(2) . . . . ?
N1 Ru1 P1 C1 -28.82(9) . . . . ?
N2 Ru1 P1 C1 -108.49(9) . . . . ?
P2 Ru1 P1 C1 65.55(8) . . . . ?
Cl1 Ru1 P1 C1 166.55(8) . . . . ?
Cl2 Ru1 P1 C1 -150.93(19) . . . . ?
N1 Ru1 P1 C13 -156.40(9) . . . . ?
N2 Ru1 P1 C13 123.94(10) . . . . ?
P2 Ru1 P1 C13 -62.03(9) . . . . ?
Cl1 Ru1 P1 C13 38.98(8) . . . . ?
Cl2 Ru1 P1 C13 81.5(2) . . . . ?
N1 Ru1 P2 C16 108.12(9) . . . . ?
N2 Ru1 P2 C16 150.1(3) . . . . ?
P1 Ru1 P2 C16 7.10(8) . . . . ?
Cl1 Ru1 P2 C16 -80.22(8) . . . . ?
Cl2 Ru1 P2 C16 -169.83(8) . . . . ?
N1 Ru1 P2 C17 -130.03(9) . . . . ?
N2 Ru1 P2 C17 -88.0(3) . . . . ?
P1 Ru1 P2 C17 128.96(8) . . . . ?
Cl1 Ru1 P2 C17 41.63(8) . . . . ?
Cl2 Ru1 P2 C17 -47.98(8) . . . . ?
N1 Ru1 P2 C23 -11.58(8) . . . . ?
N2 Ru1 P2 C23 30.4(3) . . . . ?
P1 Ru1 P2 C23 -112.59(8) . . . . ?
Cl1 Ru1 P2 C23 160.08(7) . . . . ?
Cl2 Ru1 P2 C23 70.47(8) . . . . ?
N2 Ru1 N1 C29 25.07(13) . . . . ?
P1 Ru1 N1 C29 -66.81(13) . . . . ?
P2 Ru1 N1 C29 -161.69(12) . . . . ?
Cl1 Ru1 N1 C29 47.6(2) . . . . ?
Cl2 Ru1 N1 C29 108.78(13) . . . . ?
N1 Ru1 N2 C30 1.87(13) . . . . ?
P1 Ru1 N2 C30 102.06(13) . . . . ?
P2 Ru1 N2 C30 -41.0(3) . . . . ?
Cl1 Ru1 N2 C30 -171.70(13) . . . . ?
Cl2 Ru1 N2 C30 -81.45(13) . . . . ?
C7 P1 C1 C6 -129.87(17) . . . . ?
C13 P1 C1 C6 128.44(17) . . . . ?
Ru1 P1 C1 C6 -6.1(2) . . . . ?
C7 P1 C1 C2 51.52(19) . . . . ?
C13 P1 C1 C2 -50.17(19) . . . . ?
Ru1 P1 C1 C2 175.25(15) . . . . ?
C6 C1 C2 C3 0.3(3) . . . . ?
P1 C1 C2 C3 178.97(18) . . . . ?
C1 C2 C3 C4 0.3(4) . . . . ?
C2 C3 C4 C5 -0.8(4) . . . . ?
C3 C4 C5 C6 0.6(4) . . . . ?
C2 C1 C6 C5 -0.5(3) . . . . ?
P1 C1 C6 C5 -179.12(17) . . . . ?
C4 C5 C6 C1 0.0(3) . . . . ?
C1 P1 C7 C8 36.01(19) . . . . ?
C13 P1 C7 C8 139.50(18) . . . . ?
Ru1 P1 C7 C8 -95.59(17) . . . . ?
C1 P1 C7 C12 -150.83(17) . . . . ?
C13 P1 C7 C12 -47.34(19) . . . . ?
Ru1 P1 C7 C12 77.57(18) . . . . ?
C12 C7 C8 C9 1.5(3) . . . . ?
P1 C7 C8 C9 174.75(18) . . . . ?
C7 C8 C9 C10 -0.9(4) . . . . ?
C8 C9 C10 C11 -0.3(4) . . . . ?
C9 C10 C11 C12 1.0(4) . . . . ?
C10 C11 C12 C7 -0.4(4) . . . . ?
C8 C7 C12 C11 -0.9(3) . . . . ?
P1 C7 C12 C11 -174.27(18) . . . . ?
C7 P1 C13 C14 -158.88(17) . . . . ?
C1 P1 C13 C14 -55.61(18) . . . . ?
Ru1 P1 C13 C14 81.58(18) . . . . ?
P1 C13 C14 C15 -63.9(2) . . . . ?
C13 C14 C15 C16 81.7(2) . . . . ?
C14 C15 C16 P2 -104.70(18) . . . . ?
C17 P2 C16 C15 -68.57(15) . . . . ?
C23 P2 C16 C15 -172.25(14) . . . . ?
Ru1 P2 C16 C15 62.81(16) . . . . ?
C16 P2 C17 C22 116.17(17) . . . . ?
C23 P2 C17 C22 -140.12(17) . . . . ?
Ru1 P2 C17 C22 -16.19(19) . . . . ?
C16 P2 C17 C18 -57.68(18) . . . . ?
C23 P2 C17 C18 46.02(19) . . . . ?
Ru1 P2 C17 C18 169.96(14) . . . . ?
C22 C17 C18 C19 -1.6(3) . . . . ?
P2 C17 C18 C19 172.33(18) . . . . ?
C17 C18 C19 C20 0.7(4) . . . . ?
C18 C19 C20 C21 0.4(4) . . . . ?
C19 C20 C21 C22 -0.8(4) . . . . ?
C18 C17 C22 C21 1.3(3) . . . . ?
P2 C17 C22 C21 -172.67(16) . . . . ?
C20 C21 C22 C17 -0.1(3) . . . . ?
C16 P2 C23 C28 -24.88(18) . . . . ?
C17 P2 C23 C28 -126.20(17) . . . . ?
Ru1 P2 C23 C28 105.42(16) . . . . ?
C16 P2 C23 C24 159.25(16) . . . . ?
C17 P2 C23 C24 57.93(17) . . . . ?
Ru1 P2 C23 C24 -70.45(16) . . . . ?
C28 C23 C24 C25 -0.1(3) . . . . ?
P2 C23 C24 C25 175.90(16) . . . . ?
C23 C24 C25 C26 -0.8(3) . . . . ?
C24 C25 C26 C27 0.5(3) . . . . ?
C25 C26 C27 C28 0.7(3) . . . . ?
C24 C23 C28 C27 1.3(3) . . . . ?
P2 C23 C28 C27 -174.59(17) . . . . ?
C26 C27 C28 C23 -1.6(3) . . . . ?
Ru1 N1 C29 C30 -47.63(19) . . . . ?
Ru1 N2 C30 C29 -27.9(2) . . . . ?
N1 C29 C30 N2 49.5(2) . . . . ?
